data_4075650
loop_
_publ_author_name
'Graham, Peter M.'
'Mocella, Christopher J.'
'Sabat, Michal'
'Harman, W. Dean'

_publ_section_title
;
 Dihapto-Coordinated Amide, Ester, and Aldehyde Complexes and Their Role
 in Decarbonylation
;
_journal_issue 5
_journal_name_full Organometallics
_journal_page_first 911
_journal_paper_doi 10.1021/om049016e
_journal_volume 24
_journal_year 2005
_chemical_formula_sum 'C18 H31 B N7 O3 P W'
_chemical_formula_weight 619.13
_chemical_name_systematic
; 
 ? 
;
_space_group_IT_number 14
_symmetry_cell_setting monoclinic
_symmetry_space_group_name_Hall '-P 2ybc'
_symmetry_space_group_name_H-M 'P 1 21/c 1'
_atom_sites_solution_hydrogens difmap
_atom_sites_solution_primary direct
_atom_sites_solution_secondary difmap
_audit_creation_method SHELXL-97
_cell_angle_alpha 90.00
_cell_angle_beta 94.8610(10)
_cell_angle_gamma 90.00
_cell_formula_units_Z 4
_cell_length_a 10.4258(6)
_cell_length_b 13.9196(8)
_cell_length_c 16.9406(10)
_cell_measurement_reflns_used 7152
_cell_measurement_temperature 153(2)
_cell_measurement_theta_max 32.428
_cell_measurement_theta_min 2.413
_cell_volume 2449.6(2)
_computing_cell_refinement 'Bruker SMART'
_computing_data_collection 'Bruker SMART'
_computing_data_reduction 'Bruker SAINT'
_computing_molecular_graphics 'Bruker SHELXTL'
_computing_publication_material 'Bruker SHELXTL'
_computing_structure_refinement 'SHELXL-97 (Sheldrick, 1997)'
_computing_structure_solution 'SHELXS-97 (Sheldrick, 1990)'
_diffrn_ambient_temperature 153(2)
_diffrn_measured_fraction_theta_full 0.996
_diffrn_measured_fraction_theta_max 0.996
_diffrn_measurement_device_type 'Bruker SMART APEX CCD area detector'
_diffrn_measurement_method 'phi and omega scans'
_diffrn_radiation_monochromator graphite
_diffrn_radiation_source 'fine-focus sealed tube'
_diffrn_radiation_type MoK\a
_diffrn_radiation_wavelength 0.71073
_diffrn_reflns_av_R_equivalents 0.0346
_diffrn_reflns_av_sigmaI/netI 0.0361
_diffrn_reflns_limit_h_max 15
_diffrn_reflns_limit_h_min -15
_diffrn_reflns_limit_k_max 21
_diffrn_reflns_limit_k_min -21
_diffrn_reflns_limit_l_max 25
_diffrn_reflns_limit_l_min -25
_diffrn_reflns_number 33331
_diffrn_reflns_theta_full 32.52
_diffrn_reflns_theta_max 32.52
_diffrn_reflns_theta_min 1.90
_exptl_absorpt_coefficient_mu 4.813
_exptl_absorpt_correction_T_max 0.801936
_exptl_absorpt_correction_T_min 0.562745
_exptl_absorpt_correction_type empirical
_exptl_absorpt_process_details 'Bruker SADABS'
_exptl_crystal_colour orange
_exptl_crystal_density_diffrn 1.679
_exptl_crystal_density_meas ?
_exptl_crystal_density_method 'not measured'
_exptl_crystal_description needle
_exptl_crystal_F_000 1224
_exptl_crystal_size_max 0.24
_exptl_crystal_size_mid 0.09
_exptl_crystal_size_min 0.09
_refine_diff_density_max 1.815
_refine_diff_density_min -0.775
_refine_diff_density_rms 0.104
_refine_ls_extinction_coef none
_refine_ls_extinction_method none
_refine_ls_goodness_of_fit_ref 0.886
_refine_ls_hydrogen_treatment mixed
_refine_ls_matrix_type full
_refine_ls_number_parameters 382
_refine_ls_number_reflns 8844
_refine_ls_number_restraints 0
_refine_ls_restrained_S_all 0.886
_refine_ls_R_factor_all 0.0443
_refine_ls_R_factor_gt 0.0295
_refine_ls_shift/su_max 0.005
_refine_ls_shift/su_mean 0.000
_refine_ls_structure_factor_coef Fsqd
_refine_ls_weighting_details 'calc w=1/[\s^2^(Fo^2^)+(0.0331P)^2^+0.0000P] where P=(Fo^2^+2Fc^2^)/3'
_refine_ls_weighting_scheme calc
_refine_ls_wR_factor_gt 0.0598
_refine_ls_wR_factor_ref 0.0628
_reflns_number_gt 6499
_reflns_number_total 8844
_reflns_threshold_expression >2sigma(I)
_cod_data_source_file om049016esi20041210_052023.cif
_cod_data_source_block c18h31bn7o3pw
_cod_depositor_comments
;
The following automatic conversions were performed:

'_symmetry_cell_setting' value 'Monoclinic' changed to 'monoclinic'
according to /home/saulius/struct/CIF-dictionaries/cif_core.dic
dictionary named 'cif_core.dic' version 2.4.1 from 2010-06-29.

Automatic conversion script
Id: cif_fix_values 1715 2011-07-08 13:25:40Z adriana 

The following automatic conversions were performed:

'_exptl_crystal_density_meas' value 'not measured' was changed to '?'
- the value is perceived as not measured.

Automatic conversion script
Id: cif_fix_values 3008 2015-01-20 13:52:24Z robertas 
;
_cod_original_sg_symbol_H-M P2(1)/c
_cod_database_code 4075650

loop_
_symmetry_equiv_pos_as_xyz
'x, y, z'
'-x, y+1/2, -z+1/2'
'-x, -y, -z'
'x, -y-1/2, z-1/2'

loop_
_atom_site_label
_atom_site_type_symbol
_atom_site_fract_x
_atom_site_fract_y
_atom_site_fract_z
_atom_site_U_iso_or_equiv
_atom_site_adp_type
_atom_site_occupancy
_atom_site_symmetry_multiplicity
_atom_site_calc_flag
_atom_site_refinement_flags
W W 0.219420(10) 0.107030(7) 0.803913(6) 0.03391(4) Uani 1 1 d .
P P 0.14967(9) -0.06189(6) 0.83020(5) 0.04737(18) Uani 1 1 d .
O1 O 0.2040(2) 0.16050(16) 0.69140(11) 0.0517(5) Uani 1 1 d .
O2 O 0.4920(2) 0.0412(2) 0.80901(17) 0.0766(8) Uani 1 1 d .
O3 O 0.7194(3) 0.3555(3) 0.0400(2) 0.1137(12) Uani 1 1 d .
N1 N 0.2621(2) 0.25975(17) 0.82094(13) 0.0405(5) Uani 1 1 d .
N2 N 0.2134(2) 0.31359(16) 0.87863(13) 0.0400(5) Uani 1 1 d .
N3 N 0.2534(2) 0.11408(15) 0.93474(13) 0.0382(5) Uani 1 1 d .
N4 N 0.2033(2) 0.18420(17) 0.97864(12) 0.0387(5) Uani 1 1 d .
N5 N 0.0204(2) 0.15389(18) 0.83252(14) 0.0425(5) Uani 1 1 d .
N6 N 0.0077(2) 0.22115(17) 0.88989(14) 0.0415(5) Uani 1 1 d .
N7 N 0.3800(2) 0.06708(19) 0.80287(14) 0.0447(5) Uani 1 1 d .
C1 C 0.1601(3) 0.0697(2) 0.67918(17) 0.0520(8) Uani 1 1 d .
C2 C 0.0220(5) 0.0675(4) 0.6423(3) 0.0777(14) Uani 1 1 d .
C3 C 0.2485(5) 0.0038(3) 0.6371(2) 0.0742(12) Uani 1 1 d .
C4 C 0.2554(3) 0.4050(2) 0.8730(2) 0.0499(7) Uani 1 1 d .
C5 C 0.3299(4) 0.4109(2) 0.8106(2) 0.0566(9) Uani 1 1 d .
C6 C 0.3322(3) 0.3190(3) 0.7802(2) 0.0500(7) Uani 1 1 d .
C7 C 0.2480(3) 0.1744(2) 1.05522(16) 0.0488(7) Uani 1 1 d .
C8 C 0.3286(4) 0.0965(2) 1.06177(19) 0.0539(8) Uani 1 1 d .
C9 C 0.3303(3) 0.0613(2) 0.98570(19) 0.0484(7) Uani 1 1 d .
C10 C -0.1171(3) 0.2302(3) 0.9029(2) 0.0539(8) Uani 1 1 d .
C11 C -0.1868(3) 0.1686(3) 0.8545(2) 0.0644(10) Uani 1 1 d .
C12 C -0.0992(3) 0.1226(3) 0.8120(2) 0.0562(9) Uani 1 1 d .
C13 C 0.0258(5) -0.1233(3) 0.7680(3) 0.0662(11) Uani 1 1 d .
C14 C 0.0875(7) -0.0825(4) 0.9259(3) 0.0900(18) Uani 1 1 d .
C15 C 0.2833(6) -0.1464(4) 0.8274(5) 0.0927(17) Uani 1 1 d .
C16 C 0.6082(4) 0.3350(3) 0.0322(3) 0.0862(14) Uani 1 1 d .
C17 C 0.5247(7) 0.3590(6) 0.0942(6) 0.224(6) Uani 1 1 d .
H17A H 0.5775 0.3770 0.1425 0.336 Uiso 1 1 calc R
H17B H 0.4716 0.3032 0.1049 0.336 Uiso 1 1 calc R
H17C H 0.4689 0.4129 0.0767 0.336 Uiso 1 1 calc R
C18 C 0.5523(5) 0.2773(5) -0.0358(4) 0.132(2) Uani 1 1 d .
H18A H 0.5916 0.2965 -0.0839 0.198 Uiso 1 1 calc R
H18B H 0.4592 0.2883 -0.0431 0.198 Uiso 1 1 calc R
H18C H 0.5690 0.2090 -0.0254 0.198 Uiso 1 1 calc R
B B 0.1265(3) 0.2662(2) 0.93619(19) 0.0420(7) Uani 1 1 d .
H1B H 0.095(3) 0.314(2) 0.9766(16) 0.039(7) Uiso 1 1 d .
H2A H 0.021(5) 0.075(3) 0.588(3) 0.108(16) Uiso 1 1 d .
H2B H -0.032(5) 0.121(3) 0.664(3) 0.108(19) Uiso 1 1 d .
H2C H -0.012(4) 0.004(4) 0.649(3) 0.107(17) Uiso 1 1 d .
H3A H 0.249(4) 0.013(3) 0.588(3) 0.090(14) Uiso 1 1 d .
H3B H 0.216(5) -0.064(4) 0.630(3) 0.122(18) Uiso 1 1 d .
H3C H 0.348(5) -0.001(3) 0.660(3) 0.100(15) Uiso 1 1 d .
H4 H 0.230(3) 0.455(2) 0.9065(19) 0.055(9) Uiso 1 1 d .
H5 H 0.372(3) 0.463(3) 0.795(2) 0.073(11) Uiso 1 1 d .
H6 H 0.365(3) 0.300(3) 0.741(2) 0.068(12) Uiso 1 1 d .
H7 H 0.224(3) 0.220(2) 1.0915(18) 0.044(8) Uiso 1 1 d .
H8 H 0.371(3) 0.066(3) 1.105(2) 0.065(10) Uiso 1 1 d .
H9 H 0.380(3) 0.012(2) 0.9639(19) 0.056(10) Uiso 1 1 d .
H10 H -0.135(3) 0.273(2) 0.941(2) 0.058(10) Uiso 1 1 d .
H11 H -0.267(3) 0.159(2) 0.851(2) 0.058(10) Uiso 1 1 d .
H12 H -0.109(3) 0.079(3) 0.777(2) 0.062(11) Uiso 1 1 d .
H13A H 0.053(4) -0.128(3) 0.718(3) 0.082(14) Uiso 1 1 d .
H13B H 0.008(4) -0.191(3) 0.792(2) 0.078(11) Uiso 1 1 d .
H13C H -0.054(5) -0.091(3) 0.774(3) 0.11(2) Uiso 1 1 d .
H14A H 0.052(4) -0.151(3) 0.928(2) 0.098(14) Uiso 1 1 d .
H14B H 0.002(5) -0.045(4) 0.932(3) 0.14(2) Uiso 1 1 d .
H14C H 0.148(5) -0.077(4) 0.962(3) 0.107(19) Uiso 1 1 d .
H15A H 0.304(5) -0.141(4) 0.773(3) 0.100(19) Uiso 1 1 d .
H15B H 0.346(6) -0.119(3) 0.870(3) 0.112(19) Uiso 1 1 d .
H15C H 0.250(5) -0.193(4) 0.847(3) 0.104(18) Uiso 1 1 d .

loop_
_atom_site_aniso_label
_atom_site_aniso_U_11
_atom_site_aniso_U_22
_atom_site_aniso_U_33
_atom_site_aniso_U_23
_atom_site_aniso_U_13
_atom_site_aniso_U_12
W 0.03662(6) 0.03491(6) 0.03013(5) 0.00033(4) 0.00244(4) -0.00174(5)
P 0.0629(5) 0.0380(4) 0.0406(4) 0.0022(3) 0.0006(4) -0.0066(4)
O1 0.0656(14) 0.0544(13) 0.0345(10) 0.0069(9) 0.0007(9) -0.0161(11)
O2 0.0512(15) 0.094(2) 0.0850(19) 0.0023(16) 0.0115(13) 0.0223(14)
O3 0.069(2) 0.131(3) 0.140(3) 0.007(3) 0.008(2) -0.019(2)
N1 0.0432(12) 0.0404(13) 0.0374(12) 0.0000(10) 0.0009(10) -0.0058(10)
N2 0.0426(12) 0.0367(12) 0.0405(12) 0.0000(10) 0.0022(10) -0.0009(10)
N3 0.0420(12) 0.0374(12) 0.0346(11) -0.0013(9) -0.0010(9) 0.0031(10)
N4 0.0428(12) 0.0419(12) 0.0313(10) -0.0020(9) 0.0031(9) 0.0028(10)
N5 0.0366(12) 0.0444(14) 0.0459(13) 0.0040(11) 0.0004(10) -0.0013(10)
N6 0.0356(12) 0.0440(13) 0.0451(13) 0.0087(10) 0.0057(10) 0.0062(10)
N7 0.0426(14) 0.0499(14) 0.0423(13) -0.0014(11) 0.0079(10) 0.0048(11)
C1 0.067(2) 0.0553(18) 0.0333(14) 0.0014(13) 0.0033(14) -0.0209(16)
C2 0.083(3) 0.101(4) 0.045(2) 0.015(2) -0.017(2) -0.035(3)
C3 0.106(4) 0.077(3) 0.0421(19) -0.0178(19) 0.023(2) -0.019(3)
C4 0.0567(19) 0.0365(16) 0.0551(19) -0.0021(14) -0.0030(15) -0.0019(14)
C5 0.061(2) 0.048(2) 0.061(2) 0.0066(15) 0.0032(17) -0.0188(16)
C6 0.0515(18) 0.0545(19) 0.0446(16) 0.0025(15) 0.0072(14) -0.0149(15)
C7 0.0583(19) 0.0564(19) 0.0314(13) -0.0044(13) 0.0017(13) -0.0029(15)
C8 0.063(2) 0.059(2) 0.0374(15) 0.0069(14) -0.0113(14) 0.0025(16)
C9 0.0494(18) 0.0484(18) 0.0453(16) 0.0022(14) -0.0090(14) 0.0061(14)
C10 0.0448(18) 0.061(2) 0.057(2) 0.0133(17) 0.0135(15) 0.0100(16)
C11 0.0346(17) 0.076(3) 0.083(3) 0.014(2) 0.0062(17) -0.0012(17)
C12 0.0433(18) 0.057(2) 0.067(2) 0.0050(17) -0.0026(16) -0.0061(15)
C13 0.086(3) 0.051(2) 0.060(2) -0.0023(17) -0.004(2) -0.024(2)
C14 0.127(5) 0.096(4) 0.047(2) 0.008(2) 0.009(3) -0.055(4)
C15 0.095(4) 0.045(2) 0.136(6) 0.011(3) -0.006(4) 0.007(2)
C16 0.057(2) 0.066(3) 0.137(4) 0.013(3) 0.014(3) 0.000(2)
C17 0.116(5) 0.198(7) 0.373(14) -0.191(9) 0.111(7) -0.040(5)
C18 0.069(3) 0.196(7) 0.129(5) -0.003(5) -0.003(3) -0.014(4)
B 0.0469(18) 0.0409(17) 0.0384(16) 0.0005(13) 0.0052(14) 0.0049(14)

loop_
_atom_type_symbol
_atom_type_description
_atom_type_scat_dispersion_real
_atom_type_scat_dispersion_imag
_atom_type_scat_source
C C 0.0033 0.0016 'International Tables Vol C Tables 4.2.6.8 and 6.1.1.4'
H H 0.0000 0.0000 'International Tables Vol C Tables 4.2.6.8 and 6.1.1.4'
B B 0.0013 0.0007 'International Tables Vol C Tables 4.2.6.8 and 6.1.1.4'
N N 0.0061 0.0033 'International Tables Vol C Tables 4.2.6.8 and 6.1.1.4'
O O 0.0106 0.0060 'International Tables Vol C Tables 4.2.6.8 and 6.1.1.4'
P P 0.1023 0.0942 'International Tables Vol C Tables 4.2.6.8 and 6.1.1.4'
W W -0.8490 6.8722 'International Tables Vol C Tables 4.2.6.8 and 6.1.1.4'

loop_
_geom_angle_atom_site_label_1
_geom_angle_atom_site_label_2
_geom_angle_atom_site_label_3
_geom_angle
N7 W O1 96.04(10)
N7 W N1 97.19(11)
O1 W N1 76.56(8)
N7 W C1 96.03(12)
O1 W C1 36.85(10)
N1 W C1 113.06(10)
N7 W N3 87.29(10)
O1 W N3 155.69(8)
N1 W N3 79.14(8)
C1 W N3 166.71(10)
N7 W N5 168.21(10)
O1 W N5 95.38(9)
N1 W N5 82.62(9)
C1 W N5 94.88(11)
N3 W N5 81.08(8)
N7 W P 89.78(9)
O1 W P 120.40(6)
N1 W P 161.01(6)
C1 W P 83.56(8)
N3 W P 83.59(6)
N5 W P 86.99(7)
C13 P C14 98.9(2)
C13 P C15 100.9(3)
C14 P C15 104.6(4)
C13 P W 122.79(14)
C14 P W 115.85(18)
C15 P W 111.4(2)
C1 O1 W 78.53(15)
C6 N1 N2 106.6(3)
C6 N1 W 130.3(2)
N2 N1 W 123.04(17)
C4 N2 N1 108.9(2)
C4 N2 B 131.4(3)
N1 N2 B 119.7(2)
C9 N3 N4 106.1(2)
C9 N3 W 130.8(2)
N4 N3 W 122.90(16)
C7 N4 N3 109.7(2)
C7 N4 B 130.5(3)
N3 N4 B 119.1(2)
C12 N5 N6 105.3(3)
C12 N5 W 134.4(2)
N6 N5 W 119.74(17)
C10 N6 N5 109.6(3)
C10 N6 B 128.7(3)
N5 N6 B 121.3(2)
O2 N7 W 174.4(2)
O1 C1 C3 115.1(3)
O1 C1 C2 112.2(4)
C3 C1 C2 112.7(4)
O1 C1 W 64.62(14)
C3 C1 W 117.3(3)
C2 C1 W 125.1(3)
N2 C4 C5 108.7(3)
C4 C5 C6 105.2(3)
N1 C6 C5 110.6(3)
N4 C7 C8 108.5(3)
C7 C8 C9 105.1(3)
N3 C9 C8 110.6(3)
N6 C10 C11 108.6(3)
C10 C11 C12 105.5(3)
N5 C12 C11 111.0(4)
O3 C16 C17 120.0(6)
O3 C16 C18 122.2(5)
C17 C16 C18 117.6(5)
N2 B N4 107.7(2)
N2 B N6 110.1(2)
N4 B N6 107.5(2)

loop_
_geom_bond_atom_site_label_1
_geom_bond_atom_site_label_2
_geom_bond_distance
W N7 1.766(2)
W O1 2.0398(19)
W N1 2.186(2)
W C1 2.213(3)
W N3 2.217(2)
W N5 2.266(2)
W P 2.5122(8)
P C13 1.810(4)
P C14 1.819(5)
P C15 1.826(5)
O1 C1 1.354(4)
O2 N7 1.218(3)
O3 C16 1.191(5)
N1 C6 1.333(4)
N1 N2 1.363(3)
N2 C4 1.352(4)
N2 B 1.535(4)
N3 C9 1.345(4)
N3 N4 1.358(3)
N4 C7 1.347(3)
N4 B 1.537(4)
N5 C12 1.338(4)
N5 N6 1.364(3)
N6 C10 1.344(4)
N6 B 1.543(4)
C1 C3 1.520(6)
C1 C2 1.521(5)
C4 C5 1.366(5)
C5 C6 1.380(5)
C7 C8 1.372(5)
C8 C9 1.380(5)
C10 C11 1.355(5)
C11 C12 1.369(5)
C16 C17 1.459(8)
C16 C18 1.482(7)
